data_4129066
loop_
_publ_author_name
'Ebner, Fabian'
'Wadepohl, Hubert'
'Greb, Lutz'

_publ_section_title
;
 Calix[4]pyrrole aluminate: a planar tetracoordinate aluminum(III) anion
 and its unusual Lewis acidity.
;
_journal_name_full 'Journal of the American Chemical Society'
_journal_paper_doi 10.1021/jacs.9b10628
_journal_year 2019
_chemical_formula_moiety 'C24 H20 P, C32 H40 Al N4 O'
_chemical_formula_sum 'C56 H60 Al N4 O P'
_chemical_formula_weight 863.03
_space_group_crystal_system monoclinic
_space_group_IT_number 14
_space_group_name_Hall '-P 2ybc'
_space_group_name_H-M_alt 'P 1 21/c 1'
_atom_sites_solution_hydrogens geom
_audit_creation_date 2019-07-09
_audit_creation_method
;
Olex2 1.2
(compiled May 29 2018 13:30:08 for OlexSys, GUI svn.r5506)
;
_cell_angle_alpha 90
_cell_angle_beta 108.84(3)
_cell_angle_gamma 90
_cell_formula_units_Z 4
_cell_length_a 13.166(3)
_cell_length_b 21.376(4)
_cell_length_c 17.171(3)
_cell_measurement_reflns_used 2598
_cell_measurement_temperature 120(2)
_cell_measurement_theta_max 40
_cell_measurement_theta_min 1.5
_cell_volume 4573.6(18)
_computing_cell_refinement 'DENZO (Otwinowski & Minor, 1997)'
_computing_data_collection 'HKL-2000 (Otwinowski & Minor, 2000)'
_computing_data_reduction 'DENZO (Otwinowski & Minor, 1997)'
_computing_molecular_graphics 'Olex2 (Dolomanov et al., 2009)'
_computing_publication_material 'Olex2 (Dolomanov et al., 2009)'
_computing_structure_refinement 'ShelXL (Sheldrick, 2015)'
_computing_structure_solution 'SHELXT 2018/2 (Sheldrick, 2018)'
_diffrn_ambient_temperature 120(1)
_diffrn_measured_fraction_theta_full 0.999
_diffrn_measured_fraction_theta_max 0.997
_diffrn_measurement_device_type 'NONIUS KAPPA CCD'
_diffrn_radiation_type MoK\a
_diffrn_radiation_wavelength 0.71073
_diffrn_reflns_av_R_equivalents 0.1043
_diffrn_reflns_av_unetI/netI 0.1560
_diffrn_reflns_Laue_measured_fraction_full 0.999
_diffrn_reflns_Laue_measured_fraction_max 0.997
_diffrn_reflns_limit_h_max 18
_diffrn_reflns_limit_h_min -18
_diffrn_reflns_limit_k_max 30
_diffrn_reflns_limit_k_min -30
_diffrn_reflns_limit_l_max 24
_diffrn_reflns_limit_l_min -24
_diffrn_reflns_number 25313
_diffrn_reflns_point_group_measured_fraction_full 0.999
_diffrn_reflns_point_group_measured_fraction_max 0.997
_diffrn_reflns_theta_full 25.242
_diffrn_reflns_theta_max 29.981
_diffrn_reflns_theta_min 2.281
_exptl_absorpt_coefficient_mu 0.125
_exptl_absorpt_correction_type none
_exptl_crystal_colour colourless
_exptl_crystal_density_diffrn 1.253
_exptl_crystal_description irregular
_exptl_crystal_F_000 1840
_exptl_crystal_size_max 0.3
_exptl_crystal_size_mid 0.2
_exptl_crystal_size_min 0.15
_refine_diff_density_max 0.482
_refine_diff_density_min -0.389
_refine_diff_density_rms 0.073
_refine_ls_extinction_method none
_refine_ls_goodness_of_fit_ref 1.009
_refine_ls_hydrogen_treatment constr
_refine_ls_matrix_type full
_refine_ls_number_parameters 576
_refine_ls_number_reflns 13278
_refine_ls_number_restraints 0
_refine_ls_restrained_S_all 1.009
_refine_ls_R_factor_all 0.1763
_refine_ls_R_factor_gt 0.0679
_refine_ls_shift/su_max 0.000
_refine_ls_shift/su_mean 0.000
_refine_ls_structure_factor_coef Fsqd
_refine_ls_weighting_details 'w=1/[\s^2^(Fo^2^)+(0.0731P)^2^] where P=(Fo^2^+2Fc^2^)/3'
_refine_ls_weighting_scheme calc
_refine_ls_wR_factor_gt 0.1392
_refine_ls_wR_factor_ref 0.1740
_reflns_Friedel_coverage 0.000
_reflns_number_gt 6247
_reflns_number_total 13278
_reflns_threshold_expression 'I > 2\s(I)'
_cod_data_source_file ja9b10628_si_004.cif
_cod_data_source_block fe453_p2
_cod_original_sg_symbol_H-M 'P 21/c'
_cod_database_code 4129066
_shelx_shelxl_version_number 2018/3
_shelx_space_group_comment
;
The symmetry employed for this shelxl refinement is uniquely defined
by the following loop, which should always be used as a source of
symmetry information in preference to the above space-group names.
They are only intended as comments.
;
_shelx_estimated_absorpt_t_max 0.981
_shelx_estimated_absorpt_t_min 0.963
_olex2_refinement_description
;
1. Fixed Uiso
 At 1.2 times of:
  All C(H) groups, All C(H,H) groups
 At 1.5 times of:
  All C(H,H,H) groups
2.a Secondary CH2 refined with riding coordinates:
 C31(H31A,H31B), C32(H32A,H32B), C33(H33A,H33B), C34(H34A,H34B)
2.b Aromatic/amide H refined with riding coordinates:
 C42(H42), C43(H43), C44(H44), C45(H45), C46(H46), C48(H48), C49(H49),
 C50(H50), C51(H51), C52(H52), C54(H54), C55(H55), C56(H56), C57(H57), C58(H58),
  C60(H60), C61(H61), C62(H62), C63(H63), C64(H64), C2(H2), C3(H3), C7(H7),
 C8(H8), C12(H12), C13(H13), C17(H17), C18(H18)
2.c Idealised Me refined as rotating group:
 C21(H21A,H21B,H21C), C22(H22A,H22B,H22C), C23(H23A,H23B,H23C), C24(H24A,H24B,
 H24C), C25(H25A,H25B,H25C), C26(H26A,H26B,H26C), C27(H27A,H27B,H27C), C28(H28A,
 H28B,H28C)
;
_olex2_submission_special_instructions 'No special instructions were received'

loop_
_space_group_symop_operation_xyz
'x, y, z'
'-x, y+1/2, -z+1/2'
'-x, -y, -z'
'x, -y-1/2, z-1/2'

loop_
_atom_site_label
_atom_site_type_symbol
_atom_site_fract_x
_atom_site_fract_y
_atom_site_fract_z
_atom_site_U_iso_or_equiv
_atom_site_adp_type
_atom_site_occupancy
_atom_site_site_symmetry_order
_atom_site_calc_flag
_atom_site_refinement_flags_posn
P1 P 0.87662(5) 0.17519(3) 0.19452(4) 0.02452(17) Uani 1 1 d .
C41 C 0.84924(18) 0.25579(12) 0.16803(16) 0.0241(6) Uani 1 1 d .
C42 C 0.9085(2) 0.29056(13) 0.12966(17) 0.0315(7) Uani 1 1 d .
H42 H 0.967703 0.272193 0.117958 0.038 Uiso 1 1 calc R
C43 C 0.8805(2) 0.35250(14) 0.10849(18) 0.0359(7) Uani 1 1 d .
H43 H 0.920922 0.376485 0.082299 0.043 Uiso 1 1 calc R
C44 C 0.7944(2) 0.37945(13) 0.12523(16) 0.0310(7) Uani 1 1 d .
H44 H 0.775705 0.421692 0.110069 0.037 Uiso 1 1 calc R
C45 C 0.7353(2) 0.34529(13) 0.16394(17) 0.0297(7) Uani 1 1 d .
H45 H 0.676656 0.364145 0.175855 0.036 Uiso 1 1 calc R
C46 C 0.76206(19) 0.28322(12) 0.18535(16) 0.0276(6) Uani 1 1 d .
H46 H 0.721447 0.259482 0.211604 0.033 Uiso 1 1 calc R
C47 C 0.75053(19) 0.13489(12) 0.15427(16) 0.0235(6) Uani 1 1 d .
C48 C 0.68428(19) 0.15232(12) 0.07524(16) 0.0260(6) Uani 1 1 d .
H48 H 0.707809 0.182597 0.044335 0.031 Uiso 1 1 calc R
C49 C 0.58425(19) 0.12474(12) 0.04308(16) 0.0267(6) Uani 1 1 d .
H49 H 0.538798 0.136033 -0.010304 0.032 Uiso 1 1 calc R
C50 C 0.5502(2) 0.08074(12) 0.08847(17) 0.0279(6) Uani 1 1 d .
H50 H 0.481651 0.061865 0.065753 0.033 Uiso 1 1 calc R
C51 C 0.6153(2) 0.06390(13) 0.16683(17) 0.0296(6) Uani 1 1 d .
H51 H 0.590550 0.034270 0.197840 0.036 Uiso 1 1 calc R
C52 C 0.7163(2) 0.09036(12) 0.19979(17) 0.0273(6) Uani 1 1 d .
H52 H 0.761760 0.078294 0.252848 0.033 Uiso 1 1 calc R
C53 C 0.93266(19) 0.16716(12) 0.30400(16) 0.0255(6) Uani 1 1 d .
C54 C 0.9694(2) 0.10794(13) 0.33705(18) 0.0336(7) Uani 1 1 d .
H54 H 0.960557 0.072486 0.302114 0.040 Uiso 1 1 calc R
C55 C 1.0188(2) 0.10203(14) 0.42161(18) 0.0363(7) Uani 1 1 d .
H55 H 1.042850 0.062180 0.444769 0.044 Uiso 1 1 calc R
C56 C 1.0329(2) 0.15368(15) 0.47176(17) 0.0351(7) Uani 1 1 d .
H56 H 1.067851 0.149303 0.529288 0.042 Uiso 1 1 calc R
C57 C 0.9969(2) 0.21197(14) 0.43941(17) 0.0337(7) Uani 1 1 d .
H57 H 1.006614 0.247260 0.474700 0.040 Uiso 1 1 calc R
C58 C 0.94651(19) 0.21878(13) 0.35548(17) 0.0287(6) Uani 1 1 d .
H58 H 0.921501 0.258718 0.333189 0.034 Uiso 1 1 calc R
C59 C 0.97524(19) 0.14595(12) 0.15180(16) 0.0250(6) Uani 1 1 d .
C60 C 1.0844(2) 0.15492(13) 0.19589(18) 0.0308(7) Uani 1 1 d .
H60 H 1.105207 0.175321 0.247819 0.037 Uiso 1 1 calc R
C61 C 1.1616(2) 0.13381(13) 0.16312(18) 0.0310(7) Uani 1 1 d .
H61 H 1.235472 0.138772 0.193487 0.037 Uiso 1 1 calc R
C62 C 1.1321(2) 0.10585(13) 0.08730(18) 0.0331(7) Uani 1 1 d .
H62 H 1.185629 0.092305 0.064960 0.040 Uiso 1 1 calc R
C63 C 1.0244(2) 0.09721(15) 0.04294(18) 0.0390(8) Uani 1 1 d .
H63 H 1.004505 0.077834 -0.009633 0.047 Uiso 1 1 calc R
C64 C 0.9457(2) 0.11682(14) 0.07523(18) 0.0344(7) Uani 1 1 d .
H64 H 0.872042 0.110381 0.045194 0.041 Uiso 1 1 calc R
Al1 Al 0.43405(6) 0.36791(4) 0.26770(5) 0.02081(19) Uani 1 1 d .
O31 O 0.39528(12) 0.31137(8) 0.17628(10) 0.0235(4) Uani 1 1 d .
N1 N 0.37525(15) 0.31443(10) 0.33593(12) 0.0227(5) Uani 1 1 d .
N2 N 0.57494(15) 0.33506(10) 0.33084(13) 0.0232(5) Uani 1 1 d .
N3 N 0.50107(15) 0.43465(10) 0.22397(12) 0.0218(5) Uani 1 1 d .
N4 N 0.30002(15) 0.41616(9) 0.22945(12) 0.0221(5) Uani 1 1 d .
C1 C 0.27305(19) 0.31907(12) 0.34228(15) 0.0226(6) Uani 1 1 d .
C2 C 0.23731(19) 0.26157(13) 0.35799(15) 0.0268(6) Uani 1 1 d .
H2 H 0.169720 0.252537 0.364247 0.032 Uiso 1 1 calc R
C3 C 0.3204(2) 0.21850(13) 0.36303(16) 0.0298(7) Uani 1 1 d .
H3 H 0.318875 0.174827 0.372811 0.036 Uiso 1 1 calc R
C4 C 0.40408(19) 0.25128(12) 0.35119(15) 0.0237(6) Uani 1 1 d .
C5 C 0.51386(19) 0.22457(12) 0.36000(16) 0.0241(6) Uani 1 1 d .
C6 C 0.59704(19) 0.27378(12) 0.36040(15) 0.0234(6) Uani 1 1 d .
C7 C 0.70658(19) 0.26552(13) 0.39112(16) 0.0265(6) Uani 1 1 d .
H7 H 0.742790 0.227951 0.413642 0.032 Uiso 1 1 calc R
C8 C 0.75531(19) 0.32283(13) 0.38314(15) 0.0259(6) Uani 1 1 d .
H8 H 0.830140 0.331194 0.399615 0.031 Uiso 1 1 calc R
C9 C 0.67417(18) 0.36418(12) 0.34707(15) 0.0211(6) Uani 1 1 d .
C10 C 0.68327(19) 0.43310(12) 0.33258(15) 0.0236(6) Uani 1 1 d .
C11 C 0.60857(18) 0.45250(12) 0.24981(16) 0.0233(6) Uani 1 1 d .
C12 C 0.6264(2) 0.49442(13) 0.19523(17) 0.0297(7) Uani 1 1 d .
H12 H 0.693164 0.513256 0.198832 0.036 Uiso 1 1 calc R
C13 C 0.5276(2) 0.50445(13) 0.13276(18) 0.0314(7) Uani 1 1 d .
H13 H 0.515324 0.531004 0.086263 0.038 Uiso 1 1 calc R
C14 C 0.45253(19) 0.46866(12) 0.15178(16) 0.0240(6) Uani 1 1 d .
C15 C 0.33407(19) 0.46657(12) 0.10326(16) 0.0243(6) Uani 1 1 d .
C16 C 0.26469(19) 0.44951(12) 0.15536(15) 0.0227(6) Uani 1 1 d .
C17 C 0.1587(2) 0.46492(12) 0.13829(16) 0.0277(6) Uani 1 1 d .
H17 H 0.115733 0.487182 0.091317 0.033 Uiso 1 1 calc R
C18 C 0.1249(2) 0.44198(13) 0.20254(17) 0.0286(6) Uani 1 1 d .
H18 H 0.055317 0.445945 0.207292 0.034 Uiso 1 1 calc R
C19 C 0.21207(18) 0.41263(12) 0.25735(15) 0.0224(6) Uani 1 1 d .
C20 C 0.22074(19) 0.38213(12) 0.33844(16) 0.0247(6) Uani 1 1 d .
C21 C 0.5062(2) 0.17516(13) 0.29280(17) 0.0327(7) Uani 1 1 d .
H21A H 0.476334 0.194494 0.238404 0.049 Uiso 1 1 calc GR
H21B H 0.459362 0.140904 0.298107 0.049 Uiso 1 1 calc GR
H21C H 0.577881 0.158708 0.299208 0.049 Uiso 1 1 calc GR
C22 C 0.5546(2) 0.19018(13) 0.44381(16) 0.0302(7) Uani 1 1 d .
H22A H 0.623892 0.170437 0.449833 0.045 Uiso 1 1 calc GR
H22B H 0.502541 0.158044 0.446118 0.045 Uiso 1 1 calc GR
H22C H 0.563086 0.220295 0.488504 0.045 Uiso 1 1 calc GR
C23 C 0.79930(18) 0.44929(13) 0.33932(17) 0.0307(7) Uani 1 1 d .
H23A H 0.846724 0.440184 0.395155 0.046 Uiso 1 1 calc GR
H23B H 0.804101 0.493828 0.327417 0.046 Uiso 1 1 calc GR
H23C H 0.821192 0.424213 0.299683 0.046 Uiso 1 1 calc GR
C24 C 0.6543(2) 0.47069(13) 0.39911(17) 0.0303(7) Uani 1 1 d .
H24A H 0.581264 0.460082 0.397473 0.045 Uiso 1 1 calc GR
H24B H 0.658514 0.515542 0.388728 0.045 Uiso 1 1 calc GR
H24C H 0.704855 0.460338 0.453424 0.045 Uiso 1 1 calc GR
C25 C 0.3145(2) 0.42206(14) 0.02873(16) 0.0346(7) Uani 1 1 d .
H25A H 0.332732 0.379158 0.048403 0.052 Uiso 1 1 calc GR
H25B H 0.359464 0.434882 -0.004118 0.052 Uiso 1 1 calc GR
H25C H 0.238735 0.423946 -0.005284 0.052 Uiso 1 1 calc GR
C26 C 0.3004(2) 0.53283(13) 0.06675(18) 0.0347(7) Uani 1 1 d .
H26A H 0.224152 0.532582 0.033830 0.052 Uiso 1 1 calc GR
H26B H 0.343265 0.544510 0.031791 0.052 Uiso 1 1 calc GR
H26C H 0.312487 0.563179 0.111618 0.052 Uiso 1 1 calc GR
C27 C 0.1090(2) 0.37502(13) 0.34696(17) 0.0327(7) Uani 1 1 d .
H27A H 0.077217 0.416480 0.346916 0.049 Uiso 1 1 calc GR
H27B H 0.115084 0.353582 0.398718 0.049 Uiso 1 1 calc GR
H27C H 0.063268 0.350460 0.300697 0.049 Uiso 1 1 calc GR
C28 C 0.2898(2) 0.42313(13) 0.41031(16) 0.0307(7) Uani 1 1 d .
H28A H 0.360527 0.429906 0.404295 0.046 Uiso 1 1 calc GR
H28B H 0.298377 0.401919 0.462650 0.046 Uiso 1 1 calc GR
H28C H 0.254320 0.463528 0.409528 0.046 Uiso 1 1 calc GR
C31 C 0.4626(2) 0.28624(13) 0.12994(17) 0.0291(6) Uani 1 1 d .
H31A H 0.530088 0.268722 0.167800 0.035 Uiso 1 1 calc R
H31B H 0.480434 0.319403 0.096259 0.035 Uiso 1 1 calc R
C32 C 0.39555(19) 0.23525(13) 0.07532(17) 0.0304(6) Uani 1 1 d .
H32A H 0.412845 0.193700 0.101752 0.036 Uiso 1 1 calc R
H32B H 0.407528 0.234155 0.021301 0.036 Uiso 1 1 calc R
C33 C 0.28006(19) 0.25405(13) 0.06569(16) 0.0292(6) Uani 1 1 d .
H33A H 0.252670 0.284893 0.020772 0.035 Uiso 1 1 calc R
H33B H 0.232155 0.217096 0.053999 0.035 Uiso 1 1 calc R
C34 C 0.28808(19) 0.28256(12) 0.14813(17) 0.0267(6) Uani 1 1 d .
H34A H 0.231439 0.314387 0.142143 0.032 Uiso 1 1 calc R
H34B H 0.281423 0.250026 0.187241 0.032 Uiso 1 1 calc R

loop_
_atom_site_aniso_label
_atom_site_aniso_U_11
_atom_site_aniso_U_22
_atom_site_aniso_U_33
_atom_site_aniso_U_23
_atom_site_aniso_U_13
_atom_site_aniso_U_12
P1 0.0240(3) 0.0238(4) 0.0253(4) 0.0005(3) 0.0074(3) -0.0003(3)
C41 0.0236(13) 0.0238(15) 0.0241(14) -0.0026(12) 0.0063(11) -0.0012(11)
C42 0.0325(15) 0.0304(17) 0.0362(17) 0.0006(13) 0.0174(13) 0.0011(12)
C43 0.0482(18) 0.0284(17) 0.0379(18) 0.0048(14) 0.0234(14) -0.0022(13)
C44 0.0400(16) 0.0236(16) 0.0279(16) -0.0001(12) 0.0087(13) 0.0009(12)
C45 0.0298(14) 0.0289(17) 0.0276(16) -0.0031(13) 0.0055(12) 0.0021(12)
C46 0.0273(14) 0.0255(16) 0.0293(16) 0.0020(12) 0.0083(12) -0.0012(11)
C47 0.0250(13) 0.0216(15) 0.0243(14) -0.0022(12) 0.0084(11) -0.0005(11)
C48 0.0277(14) 0.0261(15) 0.0265(15) -0.0005(12) 0.0117(12) -0.0004(11)
C49 0.0252(14) 0.0291(16) 0.0235(15) -0.0006(12) 0.0047(11) -0.0013(11)
C50 0.0240(14) 0.0241(16) 0.0337(16) -0.0015(13) 0.0066(12) -0.0031(11)
C51 0.0314(15) 0.0271(16) 0.0313(16) 0.0040(13) 0.0114(12) -0.0036(12)
C52 0.0287(14) 0.0237(15) 0.0284(16) 0.0034(12) 0.0079(12) 0.0028(11)
C53 0.0225(13) 0.0251(16) 0.0280(15) 0.0029(12) 0.0070(11) -0.0018(11)
C54 0.0317(15) 0.0288(17) 0.0348(17) -0.0001(14) 0.0028(13) -0.0056(12)
C55 0.0299(15) 0.0358(18) 0.0370(18) 0.0114(15) 0.0021(13) -0.0051(13)
C56 0.0243(14) 0.058(2) 0.0200(15) 0.0082(15) 0.0028(11) -0.0062(13)
C57 0.0273(15) 0.046(2) 0.0273(16) -0.0032(14) 0.0076(12) 0.0011(13)
C58 0.0230(13) 0.0344(17) 0.0302(16) 0.0021(13) 0.0106(12) 0.0011(11)
C59 0.0254(14) 0.0240(15) 0.0252(15) 0.0013(12) 0.0077(11) 0.0007(11)
C60 0.0299(15) 0.0294(16) 0.0314(16) -0.0052(13) 0.0076(12) -0.0033(12)
C61 0.0219(14) 0.0323(17) 0.0370(17) 0.0021(14) 0.0071(12) 0.0010(11)
C62 0.0300(15) 0.0328(17) 0.0387(18) 0.0042(14) 0.0143(13) 0.0065(12)
C63 0.0326(16) 0.052(2) 0.0305(17) -0.0069(15) 0.0077(13) 0.0053(14)
C64 0.0264(14) 0.0436(19) 0.0313(17) -0.0012(14) 0.0067(12) 0.0047(12)
Al1 0.0214(4) 0.0202(4) 0.0200(4) 0.0008(3) 0.0055(3) 0.0000(3)
O31 0.0209(9) 0.0282(11) 0.0209(10) -0.0024(8) 0.0064(7) -0.0019(7)
N1 0.0238(11) 0.0218(12) 0.0213(12) 0.0001(10) 0.0054(9) 0.0012(9)
N2 0.0248(11) 0.0216(13) 0.0226(12) -0.0020(10) 0.0068(9) -0.0017(9)
N3 0.0215(11) 0.0214(12) 0.0220(12) -0.0006(10) 0.0062(9) -0.0001(8)
N4 0.0225(11) 0.0239(12) 0.0191(11) -0.0006(10) 0.0057(9) -0.0008(9)
C1 0.0251(13) 0.0235(15) 0.0182(13) -0.0013(11) 0.0057(10) -0.0020(11)
C2 0.0265(13) 0.0312(16) 0.0219(14) 0.0005(12) 0.0064(11) -0.0035(12)
C3 0.0341(15) 0.0269(16) 0.0258(15) 0.0027(12) 0.0060(12) -0.0057(12)
C4 0.0292(13) 0.0238(15) 0.0168(13) 0.0015(11) 0.0057(11) 0.0001(11)
C5 0.0297(14) 0.0197(14) 0.0231(14) 0.0022(11) 0.0088(11) 0.0009(11)
C6 0.0300(14) 0.0201(15) 0.0187(14) 0.0006(11) 0.0062(11) 0.0041(11)
C7 0.0285(14) 0.0251(15) 0.0252(15) 0.0047(12) 0.0078(11) 0.0061(11)
C8 0.0210(13) 0.0311(16) 0.0235(14) -0.0050(12) 0.0044(11) 0.0003(11)
C9 0.0221(13) 0.0218(14) 0.0194(13) -0.0041(11) 0.0066(10) -0.0015(10)
C10 0.0228(13) 0.0228(15) 0.0236(14) -0.0049(12) 0.0053(11) -0.0014(10)
C11 0.0221(13) 0.0197(14) 0.0283(15) -0.0045(12) 0.0086(11) -0.0032(10)
C12 0.0253(14) 0.0264(16) 0.0368(17) 0.0025(13) 0.0093(12) -0.0015(11)
C13 0.0280(14) 0.0306(17) 0.0352(17) 0.0083(13) 0.0096(12) -0.0013(12)
C14 0.0241(13) 0.0202(14) 0.0271(15) 0.0016(12) 0.0076(11) 0.0010(10)
C15 0.0256(13) 0.0224(15) 0.0228(14) 0.0030(12) 0.0052(11) -0.0005(10)
C16 0.0268(14) 0.0202(14) 0.0192(14) -0.0006(11) 0.0045(11) -0.0011(10)
C17 0.0284(14) 0.0266(16) 0.0245(15) 0.0037(12) 0.0034(11) 0.0069(11)
C18 0.0236(14) 0.0308(16) 0.0315(16) -0.0042(13) 0.0089(12) 0.0038(11)
C19 0.0223(13) 0.0215(15) 0.0233(14) -0.0040(11) 0.0073(11) -0.0009(10)
C20 0.0231(13) 0.0282(16) 0.0243(15) -0.0018(12) 0.0099(11) 0.0005(11)
C21 0.0434(16) 0.0250(16) 0.0295(16) -0.0017(13) 0.0117(13) 0.0004(12)
C22 0.0337(15) 0.0288(16) 0.0275(16) 0.0035(13) 0.0089(12) 0.0045(12)
C23 0.0229(14) 0.0288(16) 0.0386(17) -0.0044(13) 0.0075(12) -0.0045(11)
C24 0.0280(14) 0.0293(16) 0.0324(16) -0.0050(13) 0.0079(12) -0.0016(11)
C25 0.0346(15) 0.0450(19) 0.0249(16) -0.0025(14) 0.0106(12) -0.0082(13)
C26 0.0326(15) 0.0272(17) 0.0410(18) 0.0127(14) 0.0073(13) 0.0022(12)
C27 0.0316(15) 0.0363(18) 0.0333(17) 0.0024(14) 0.0146(12) 0.0024(12)
C28 0.0347(15) 0.0316(17) 0.0256(15) -0.0049(13) 0.0093(12) 0.0023(12)
C31 0.0286(14) 0.0326(17) 0.0294(16) -0.0039(13) 0.0137(12) 0.0024(12)
C32 0.0329(14) 0.0307(16) 0.0266(15) -0.0054(13) 0.0083(12) 0.0012(12)
C33 0.0315(14) 0.0299(17) 0.0258(15) -0.0043(13) 0.0088(12) -0.0040(12)
C34 0.0221(13) 0.0289(16) 0.0297(15) -0.0024(12) 0.0090(11) -0.0079(11)

loop_
_atom_type_symbol
_atom_type_description
_atom_type_scat_dispersion_real
_atom_type_scat_dispersion_imag
_atom_type_scat_source
C C 0.0033 0.0016 'International Tables Vol C Tables 4.2.6.8 and 6.1.1.4'
H H 0.0000 0.0000 'International Tables Vol C Tables 4.2.6.8 and 6.1.1.4'
Al Al 0.0645 0.0514 'International Tables Vol C Tables 4.2.6.8 and 6.1.1.4'
N N 0.0061 0.0033 'International Tables Vol C Tables 4.2.6.8 and 6.1.1.4'
O O 0.0106 0.0060 'International Tables Vol C Tables 4.2.6.8 and 6.1.1.4'
P P 0.1023 0.0942 'International Tables Vol C Tables 4.2.6.8 and 6.1.1.4'

loop_
_geom_angle_atom_site_label_1
_geom_angle_atom_site_label_2
_geom_angle_atom_site_label_3
_geom_angle
C41 P1 C47 106.16(11)
C41 P1 C53 109.86(12)
C41 P1 C59 110.13(12)
C53 P1 C47 111.93(12)
C53 P1 C59 106.74(12)
C59 P1 C47 112.06(12)
C42 C41 P1 122.6(2)
C42 C41 C46 120.0(3)
C46 C41 P1 117.4(2)
C41 C42 C43 119.4(3)
C44 C43 C42 120.6(3)
C43 C44 C45 120.4(3)
C44 C45 C46 119.8(3)
C45 C46 C41 119.8(3)
C48 C47 P1 116.9(2)
C52 C47 P1 122.44(19)
C52 C47 C48 120.6(2)
C49 C48 C47 119.1(2)
C48 C49 C50 120.2(2)
C49 C50 C51 120.7(2)
C52 C51 C50 120.0(3)
C51 C52 C47 119.4(2)
C54 C53 P1 118.7(2)
C58 C53 P1 121.1(2)
C58 C53 C54 120.0(2)
C55 C54 C53 119.1(3)
C56 C55 C54 120.2(3)
C55 C56 C57 120.8(3)
C56 C57 C58 119.9(3)
C57 C58 C53 119.9(3)
C60 C59 P1 118.7(2)
C64 C59 P1 121.53(19)
C64 C59 C60 119.7(3)
C61 C60 C59 119.5(3)
C62 C61 C60 120.5(2)
C61 C62 C63 120.3(3)
C62 C63 C64 120.2(3)
C63 C64 C59 119.7(2)
O31 Al1 N1 93.98(9)
O31 Al1 N2 100.49(9)
O31 Al1 N3 100.37(9)
O31 Al1 N4 94.84(8)
N2 Al1 N1 86.92(9)
N2 Al1 N4 164.64(10)
N3 Al1 N1 165.65(9)
N3 Al1 N2 90.57(9)
N3 Al1 N4 87.51(9)
N4 Al1 N1 91.17(9)
C31 O31 Al1 128.79(14)
C31 O31 C34 110.55(18)
C34 O31 Al1 120.46(15)
C1 N1 Al1 125.69(16)
C1 N1 C4 105.3(2)
C4 N1 Al1 122.38(17)
C6 N2 Al1 125.91(16)
C9 N2 Al1 127.78(17)
C9 N2 C6 105.90(19)
C11 N3 Al1 128.11(17)
C11 N3 C14 105.4(2)
C14 N3 Al1 125.90(16)
C16 N4 Al1 124.74(17)
C19 N4 Al1 127.89(17)
C19 N4 C16 105.74(19)
N1 C1 C20 120.1(2)
C2 C1 N1 110.7(2)
C2 C1 C20 129.0(2)
C1 C2 C3 106.7(2)
C4 C3 C2 107.5(2)
N1 C4 C5 124.9(2)
C3 C4 N1 109.7(2)
C3 C4 C5 125.2(2)
C4 C5 C6 113.8(2)
C4 C5 C21 110.7(2)
C4 C5 C22 107.7(2)
C6 C5 C21 110.6(2)
C6 C5 C22 107.0(2)
C21 C5 C22 106.8(2)
N2 C6 C5 125.6(2)
C7 C6 N2 109.1(2)
C7 C6 C5 125.3(2)
C6 C7 C8 107.7(2)
C9 C8 C7 106.9(2)
N2 C9 C10 121.6(2)
C8 C9 N2 110.3(2)
C8 C9 C10 127.9(2)
C9 C10 C23 109.8(2)
C9 C10 C24 109.6(2)
C11 C10 C9 111.3(2)
C11 C10 C23 109.9(2)
C11 C10 C24 108.3(2)
C23 C10 C24 107.7(2)
N3 C11 C10 120.9(2)
C12 C11 N3 110.0(2)
C12 C11 C10 128.5(2)
C11 C12 C13 107.4(2)
C14 C13 C12 107.1(2)
N3 C14 C15 124.5(2)
C13 C14 N3 110.0(2)
C13 C14 C15 125.4(2)
C14 C15 C16 113.1(2)
C14 C15 C25 109.9(2)
C14 C15 C26 107.7(2)
C16 C15 C25 111.6(2)
C16 C15 C26 108.0(2)
C25 C15 C26 106.1(2)
N4 C16 C15 124.9(2)
C17 C16 N4 109.5(2)
C17 C16 C15 125.6(2)
C16 C17 C18 107.9(2)
C19 C18 C17 106.9(2)
N4 C19 C20 121.2(2)
C18 C19 N4 110.0(2)
C18 C19 C20 128.7(2)
C1 C20 C19 109.0(2)
C1 C20 C27 110.3(2)
C1 C20 C28 109.2(2)
C19 C20 C27 110.0(2)
C19 C20 C28 110.0(2)
C27 C20 C28 108.4(2)
O31 C31 C32 105.4(2)
C31 C32 C33 103.7(2)
C34 C33 C32 103.8(2)
O31 C34 C33 104.2(2)

loop_
_geom_bond_atom_site_label_1
_geom_bond_atom_site_label_2
_geom_bond_distance
P1 C41 1.789(3)
P1 C47 1.799(3)
P1 C53 1.792(3)
P1 C59 1.797(3)
C41 C42 1.389(4)
C41 C46 1.404(3)
C42 C43 1.391(4)
C43 C44 1.382(4)
C44 C45 1.384(4)
C45 C46 1.391(4)
C47 C48 1.406(3)
C47 C52 1.396(4)
C48 C49 1.385(3)
C49 C50 1.385(4)
C50 C51 1.389(4)
C51 C52 1.387(3)
C53 C54 1.408(4)
C53 C58 1.388(4)
C54 C55 1.392(4)
C55 C56 1.375(4)
C56 C57 1.384(4)
C57 C58 1.386(4)
C59 C60 1.404(3)
C59 C64 1.392(4)
C60 C61 1.386(4)
C61 C62 1.370(4)
C62 C63 1.388(4)
C63 C64 1.388(4)
Al1 O31 1.9153(19)
Al1 N1 1.966(2)
Al1 N2 1.952(2)
Al1 N3 1.951(2)
Al1 N4 1.965(2)
O31 C31 1.470(3)
O31 C34 1.471(3)
N1 C1 1.388(3)
N1 C4 1.404(3)
N2 C6 1.401(3)
N2 C9 1.392(3)
N3 C11 1.393(3)
N3 C14 1.401(3)
N4 C16 1.400(3)
N4 C19 1.391(3)
C1 C2 1.374(4)
C1 C20 1.505(4)
C2 C3 1.411(4)
C3 C4 1.375(4)
C4 C5 1.516(3)
C5 C6 1.517(3)
C5 C21 1.543(4)
C5 C22 1.550(4)
C6 C7 1.378(3)
C7 C8 1.410(4)
C8 C9 1.371(3)
C9 C10 1.505(3)
C10 C11 1.502(3)
C10 C23 1.534(3)
C10 C24 1.542(4)
C11 C12 1.371(4)
C12 C13 1.410(4)
C13 C14 1.370(3)
C14 C15 1.513(3)
C15 C16 1.515(4)
C15 C25 1.548(4)
C15 C26 1.554(4)
C16 C17 1.370(3)
C17 C18 1.405(4)
C18 C19 1.378(3)
C19 C20 1.508(4)
C20 C27 1.532(3)
C20 C28 1.547(3)
C31 C32 1.520(3)
C32 C33 1.529(3)
C33 C34 1.513(4)

loop_
_geom_torsion_atom_site_label_1
_geom_torsion_atom_site_label_2
_geom_torsion_atom_site_label_3
_geom_torsion_atom_site_label_4
_geom_torsion
P1 C41 C42 C43 178.0(2)
P1 C41 C46 C45 -178.21(19)
P1 C47 C48 C49 -177.0(2)
P1 C47 C52 C51 176.1(2)
P1 C53 C54 C55 176.2(2)
P1 C53 C58 C57 -175.49(19)
P1 C59 C60 C61 -178.7(2)
P1 C59 C64 C63 177.3(2)
C41 P1 C47 C48 41.9(2)
C41 P1 C47 C52 -135.2(2)
C41 P1 C53 C54 -174.0(2)
C41 P1 C53 C58 1.7(2)
C41 P1 C59 C60 84.9(2)
C41 P1 C59 C64 -92.8(2)
C41 C42 C43 C44 -0.1(4)
C42 C41 C46 C45 0.0(4)
C42 C43 C44 C45 0.5(4)
C43 C44 C45 C46 -0.7(4)
C44 C45 C46 C41 0.4(4)
C46 C41 C42 C43 -0.2(4)
C47 P1 C41 C42 -129.5(2)
C47 P1 C41 C46 48.7(2)
C47 P1 C53 C54 68.3(2)
C47 P1 C53 C58 -115.9(2)
C47 P1 C59 C60 -157.1(2)
C47 P1 C59 C64 25.1(3)
C47 C48 C49 C50 0.2(4)
C48 C47 C52 C51 -0.9(4)
C48 C49 C50 C51 0.4(4)
C49 C50 C51 C52 -1.2(4)
C50 C51 C52 C47 1.5(4)
C52 C47 C48 C49 0.1(4)
C53 P1 C41 C42 109.3(2)
C53 P1 C41 C46 -72.5(2)
C53 P1 C47 C48 161.8(2)
C53 P1 C47 C52 -15.3(3)
C53 P1 C59 C60 -34.3(2)
C53 P1 C59 C64 148.0(2)
C53 C54 C55 C56 -1.1(4)
C54 C53 C58 C57 0.2(4)
C54 C55 C56 C57 1.1(4)
C55 C56 C57 C58 -0.4(4)
C56 C57 C58 C53 -0.2(4)
C58 C53 C54 C55 0.4(4)
C59 P1 C41 C42 -8.0(3)
C59 P1 C41 C46 170.19(19)
C59 P1 C47 C48 -78.4(2)
C59 P1 C47 C52 104.6(2)
C59 P1 C53 C54 -54.6(2)
C59 P1 C53 C58 121.1(2)
C59 C60 C61 C62 1.7(4)
C60 C59 C64 C63 -0.4(4)
C60 C61 C62 C63 -1.2(4)
C61 C62 C63 C64 -0.1(4)
C62 C63 C64 C59 0.9(4)
C64 C59 C60 C61 -0.9(4)
Al1 O31 C31 C32 169.96(16)
Al1 O31 C34 C33 167.57(16)
Al1 N1 C1 C2 149.84(18)
Al1 N1 C1 C20 -34.8(3)
Al1 N1 C4 C3 -150.60(18)
Al1 N1 C4 C5 33.9(3)
Al1 N2 C6 C5 -9.8(4)
Al1 N2 C6 C7 171.11(17)
Al1 N2 C9 C8 -171.29(18)
Al1 N2 C9 C10 14.0(3)
Al1 N3 C11 C10 -17.7(3)
Al1 N3 C11 C12 170.31(18)
Al1 N3 C14 C13 -170.22(18)
Al1 N3 C14 C15 10.7(4)
Al1 N4 C16 C15 -15.3(3)
Al1 N4 C16 C17 165.61(17)
Al1 N4 C19 C18 -165.23(18)
Al1 N4 C19 C20 16.8(3)
O31 C31 C32 C33 24.6(3)
N1 C1 C2 C3 0.8(3)
N1 C1 C20 C19 59.2(3)
N1 C1 C20 C27 -179.9(2)
N1 C1 C20 C28 -60.9(3)
N1 C4 C5 C6 6.5(3)
N1 C4 C5 C21 -118.7(3)
N1 C4 C5 C22 124.9(3)
N2 C6 C7 C8 1.6(3)
N2 C9 C10 C11 -46.9(3)
N2 C9 C10 C23 -168.9(2)
N2 C9 C10 C24 73.0(3)
N3 C11 C12 C13 0.6(3)
N3 C14 C15 C16 26.1(3)
N3 C14 C15 C25 -99.4(3)
N3 C14 C15 C26 145.5(2)
N4 C16 C17 C18 0.7(3)
N4 C19 C20 C1 -49.6(3)
N4 C19 C20 C27 -170.6(2)
N4 C19 C20 C28 70.1(3)
C1 N1 C4 C3 2.3(3)
C1 N1 C4 C5 -173.1(2)
C1 C2 C3 C4 0.7(3)
C2 C1 C20 C19 -126.3(3)
C2 C1 C20 C27 -5.4(4)
C2 C1 C20 C28 113.6(3)
C2 C3 C4 N1 -1.9(3)
C2 C3 C4 C5 173.6(2)
C3 C4 C5 C6 -168.3(2)
C3 C4 C5 C21 66.5(3)
C3 C4 C5 C22 -49.9(3)
C4 N1 C1 C2 -1.9(3)
C4 N1 C1 C20 173.5(2)
C4 C5 C6 N2 -19.3(4)
C4 C5 C6 C7 159.7(2)
C5 C6 C7 C8 -177.5(2)
C6 N2 C9 C8 1.6(3)
C6 N2 C9 C10 -173.1(2)
C6 C7 C8 C9 -0.6(3)
C7 C8 C9 N2 -0.6(3)
C7 C8 C9 C10 173.6(2)
C8 C9 C10 C11 139.5(3)
C8 C9 C10 C23 17.5(4)
C8 C9 C10 C24 -100.7(3)
C9 N2 C6 C5 177.2(2)
C9 N2 C6 C7 -1.9(3)
C9 C10 C11 N3 48.6(3)
C9 C10 C11 C12 -141.0(3)
C10 C11 C12 C13 -170.7(3)
C11 N3 C14 C13 1.7(3)
C11 N3 C14 C15 -177.3(2)
C11 C12 C13 C14 0.5(3)
C12 C13 C14 N3 -1.4(3)
C12 C13 C14 C15 177.7(2)
C13 C14 C15 C16 -152.8(3)
C13 C14 C15 C25 81.7(3)
C13 C14 C15 C26 -33.4(4)
C14 N3 C11 C10 170.6(2)
C14 N3 C11 C12 -1.4(3)
C14 C15 C16 N4 -23.6(3)
C14 C15 C16 C17 155.3(2)
C15 C16 C17 C18 -178.4(2)
C16 N4 C19 C18 0.6(3)
C16 N4 C19 C20 -177.3(2)
C16 C17 C18 C19 -0.3(3)
C17 C18 C19 N4 -0.2(3)
C17 C18 C19 C20 177.5(2)
C18 C19 C20 C1 132.9(3)
C18 C19 C20 C27 11.9(4)
C18 C19 C20 C28 -107.4(3)
C19 N4 C16 C15 178.3(2)
C19 N4 C16 C17 -0.8(3)
C20 C1 C2 C3 -174.1(2)
C21 C5 C6 N2 105.9(3)
C21 C5 C6 C7 -75.1(3)
C22 C5 C6 N2 -138.1(2)
C22 C5 C6 C7 40.8(3)
C23 C10 C11 N3 170.5(2)
C23 C10 C11 C12 -19.1(4)
C24 C10 C11 N3 -72.0(3)
C24 C10 C11 C12 98.4(3)
C25 C15 C16 N4 101.0(3)
C25 C15 C16 C17 -80.1(3)
C26 C15 C16 N4 -142.8(2)
C26 C15 C16 C17 36.2(3)
C31 O31 C34 C33 -17.1(3)
C31 C32 C33 C34 -34.9(3)
C32 C33 C34 O31 31.9(3)
C34 O31 C31 C32 -4.8(3)
